data_4029024
loop_
_publ_author_name
'Su, Chicheung'
'Guang, Jie'
'Williard, Paul G.'

_publ_section_title
;
 Structures of Lithium N-Monosubstituted Anilides: Trisolvated Monomer to
 Tetrasolvated Dimer.
;
_journal_issue 3
_journal_name_full 'The Journal of organic chemistry'
_journal_page_first 1032
_journal_paper_doi 10.1021/jo402498z
_journal_volume 79
_journal_year 2014
_chemical_formula_sum 'C11 H18 Li N O2'
_chemical_formula_weight 203.20
_space_group_crystal_system triclinic
_space_group_IT_number 2
_space_group_name_Hall '-P 1'
_space_group_name_H-M_alt 'P -1'
_symmetry_space_group_name_Hall '-P 1'
_symmetry_space_group_name_H-M 'P -1'
_atom_sites_solution_hydrogens geom
_cell_angle_alpha 79.550(6)
_cell_angle_beta 68.433(6)
_cell_angle_gamma 75.674(6)
_cell_formula_units_Z 2
_cell_length_a 8.1783(8)
_cell_length_b 8.8499(8)
_cell_length_c 9.4271(9)
_cell_measurement_temperature 213.(2)
_cell_volume 611.70(10)
_computing_structure_refinement 'SHELXL-2013 (Sheldrick, 2013)'
_diffrn_ambient_temperature 213.(2)
_diffrn_measured_fraction_theta_full 0.996
_diffrn_measured_fraction_theta_max 0.996
_diffrn_radiation_wavelength 0.71073
_diffrn_reflns_av_R_equivalents 0.0289
_diffrn_reflns_limit_h_max 9
_diffrn_reflns_limit_h_min -9
_diffrn_reflns_limit_k_max 9
_diffrn_reflns_limit_k_min -9
_diffrn_reflns_limit_l_max 10
_diffrn_reflns_limit_l_min -10
_diffrn_reflns_number 7940
_diffrn_reflns_theta_full 23.38
_diffrn_reflns_theta_max 23.38
_diffrn_reflns_theta_min 2.33
_exptl_absorpt_coefficient_mu 0.073
_exptl_absorpt_correction_T_max 0.99
_exptl_absorpt_correction_T_min 0.98
_exptl_absorpt_process_details
;
;
_exptl_crystal_density_diffrn 1.103
_exptl_crystal_density_method 'not measured'
_exptl_crystal_F_000 220
_exptl_crystal_size_max 0.232
_exptl_crystal_size_mid 0.200
_exptl_crystal_size_min 0.150
_refine_diff_density_max 1.074
_refine_diff_density_min -0.444
_refine_ls_extinction_method none
_refine_ls_goodness_of_fit_ref 1.840
_refine_ls_hydrogen_treatment constr
_refine_ls_matrix_type full
_refine_ls_number_parameters 149
_refine_ls_number_reflns 1776
_refine_ls_number_restraints 0
_refine_ls_restrained_S_all 1.840
_refine_ls_R_factor_all 0.1303
_refine_ls_R_factor_gt 0.1005
_refine_ls_shift/su_max 9.514
_refine_ls_shift/su_mean 0.073
_refine_ls_structure_factor_coef Fsqd
_refine_ls_weighting_details 'w=1/[\s^2^(Fo^2^)+(0.0938P)^2^+0.2089P] where P=(Fo^2^+2Fc^2^)/3'
_refine_ls_weighting_scheme calc
_refine_ls_wR_factor_gt 0.2736
_refine_ls_wR_factor_ref 0.2913
_reflns_number_gt 1290
_reflns_number_total 1776
_reflns_threshold_expression 'I > 2\s(I)'
_cod_data_source_file jo402498z_si_002.cif
_cod_data_source_block 958143
_cod_database_code 4029024

loop_
_space_group_symop_operation_xyz
'x, y, z'
'-x, -y, -z'

loop_
_atom_site_type_symbol
_atom_site_label
_atom_site_fract_x
_atom_site_fract_y
_atom_site_fract_z
_atom_site_U_iso_or_equiv
_atom_site_adp_type
_atom_site_calc_flag
_atom_site_refinement_flags_adp
_atom_site_refinement_flags_occupancy
_atom_site_refinement_flags_posn
_atom_site_occupancy
_atom_site_disorder_assembly
_atom_site_disorder_group
C C1 0.2562(7) 0.6141(5) 0.7549(5) 0.0559(14) Uani d . . . 1.0 . .
H H1A 0.127 0.6234 0.7942 0.084 Uiso calc U . R 1.0 . .
H H1B 0.2858 0.7118 0.6967 0.084 Uiso calc U . R 1.0 . .
H H1C 0.3015 0.5915 0.8398 0.084 Uiso calc U . R 1.0 . .
C C2 0.2005(6) 0.3106(5) 0.8805(4) 0.0399(11) Uani d . . . 1.0 . .
H H2 0.1536 0.3909 0.946 0.048 Uiso calc U . R 1.0 . .
C C3 0.1708(7) 0.1622(5) 0.9385(5) 0.0521(13) Uani d . . . 1.0 . .
H H3 0.1051 0.1434 1.0431 0.063 Uiso calc U . R 1.0 . .
C C4 0.2342(7) 0.0393(5) 0.8480(5) 0.0551(14) Uani d . . . 1.0 . .
H H4 0.2126 -0.0618 0.8891 0.066 Uiso calc U . R 1.0 . .
C C5 0.3312(6) 0.0711(5) 0.6939(5) 0.0501(13) Uani d . . . 1.0 . .
H H5 0.376 -0.0097 0.6291 0.06 Uiso calc U . R 1.0 . .
C C6 0.3620(6) 0.2178(5) 0.6357(4) 0.0417(12) Uani d . . . 1.0 . .
H H6 0.428 0.2348 0.5309 0.05 Uiso calc U . R 1.0 . .
C C7 0.2999(5) 0.3455(5) 0.7248(4) 0.0345(10) Uani d . . . 1.0 . .
C C8 0.3144(11) 0.3058(7) 0.2515(9) 0.103(3) Uani d . . . 1.0 . .
H H8A 0.2068 0.2621 0.299 0.155 Uiso calc U . R 1.0 . .
H H8B 0.4129 0.2353 0.2778 0.155 Uiso calc U . R 1.0 . .
H H8C 0.3439 0.3192 0.1411 0.155 Uiso calc U . R 1.0 . .
C C9 0.1456(9) 0.5585(8) 0.2680(8) 0.089(2) Uani d . . . 1.0 . .
H H9A 0.045 0.5078 0.2854 0.107 Uiso calc U . R 1.0 A 1
H H9B 0.1873 0.6001 0.1599 0.107 Uiso calc U . R 1.0 A 1
C C10A 0.0855(19) 0.6915(17) 0.371(3) 0.075(6) Uani d . P . 0.44(2) B 1
H H10A 0.0051 0.7779 0.3342 0.09 Uiso calc U P R 0.44(2) B 1
H H10B 0.0178 0.6536 0.4755 0.09 Uiso calc U P R 0.44(2) B 1
C C10B 0.180(2) 0.7193(15) 0.2478(17) 0.092(6) Uani d . P . 0.56(2) B 2
H H10C 0.2814 0.733 0.1535 0.111 Uiso calc U P R 0.56(2) B 2
H H10D 0.0743 0.7963 0.2389 0.111 Uiso calc U P R 0.56(2) B 2
C C11 0.229(3) 0.8824(17) 0.330(5) 0.59(3) Uani d . . . 1.0 . .
H H11A 0.2654 0.9245 0.3988 0.884 Uiso calc U . R 1.0 . .
H H11B 0.1122 0.9419 0.3286 0.884 Uiso calc U . R 1.0 . .
H H11C 0.3158 0.8897 0.2272 0.884 Uiso calc U . R 1.0 . .
Li Li1 0.3839(9) 0.5457(8) 0.4304(8) 0.0407(17) Uani d . . . 1.0 . .
N N1 0.3374(4) 0.4881(4) 0.6563(4) 0.0379(10) Uani d . . . 1.0 . .
O O1 0.2853(5) 0.4497(4) 0.3041(4) 0.0654(11) Uani d . . . 1.0 . .
O O2 0.2188(6) 0.7434(4) 0.3740(5) 0.0736(13) Uani d . . . 1.0 . .

loop_
_atom_site_aniso_label
_atom_site_aniso_U_11
_atom_site_aniso_U_22
_atom_site_aniso_U_33
_atom_site_aniso_U_12
_atom_site_aniso_U_13
_atom_site_aniso_U_23
C1 0.065(3) 0.044(3) 0.047(3) -0.016(2) 0.000(2) -0.012(2)
C2 0.046(3) 0.037(2) 0.031(2) -0.007(2) -0.0055(19) -0.0085(18)
C3 0.060(3) 0.051(3) 0.033(2) -0.014(2) -0.004(2) 0.003(2)
C4 0.061(3) 0.039(3) 0.056(3) -0.012(2) -0.011(3) 0.003(2)
C5 0.056(3) 0.037(3) 0.048(3) -0.001(2) -0.008(2) -0.013(2)
C6 0.049(3) 0.040(3) 0.027(2) -0.005(2) -0.0051(19) -0.0041(18)
C7 0.033(2) 0.038(2) 0.030(2) -0.0047(18) -0.0081(18) -0.0059(18)
C8 0.136(6) 0.082(5) 0.126(6) 0.023(4) -0.095(5) -0.047(4)
C9 0.100(5) 0.077(4) 0.117(5) 0.011(4) -0.081(4) -0.020(4)
C10A 0.037(8) 0.081(10) 0.108(17) -0.001(7) -0.034(9) -0.007(9)
C10B 0.112(12) 0.092(10) 0.059(9) 0.027(8) -0.045(9) -0.002(7)
C11 0.43(3) 0.116(11) 1.24(9) -0.158(17) -0.40(5) 0.28(3)
Li1 0.043(4) 0.038(4) 0.042(4) -0.005(3) -0.018(3) -0.002(3)
N1 0.041(2) 0.032(2) 0.0344(19) -0.0082(16) -0.0033(15) -0.0056(15)
O1 0.072(2) 0.059(2) 0.080(2) 0.0054(18) -0.051(2) -0.0133(18)
O2 0.089(3) 0.046(2) 0.095(3) 0.004(2) -0.056(2) -0.0012(19)

loop_
_atom_type_symbol
_atom_type_description
_atom_type_scat_dispersion_real
_atom_type_scat_dispersion_imag
_atom_type_scat_source
C C 0.0033 0.0016 'International Tables Vol C Tables 4.2.6.8 and 6.1.1.4'
H H 0.0000 0.0000 'International Tables Vol C Tables 4.2.6.8 and 6.1.1.4'
O O 0.0106 0.0060 'International Tables Vol C Tables 4.2.6.8 and 6.1.1.4'
Li Li -0.0003 0.0001 'International Tables Vol C Tables 4.2.6.8 and 6.1.1.4'
N N 0.0061 0.0033 'International Tables Vol C Tables 4.2.6.8 and 6.1.1.4'

loop_
_geom_angle_atom_site_label_1
_geom_angle_atom_site_label_2
_geom_angle_atom_site_label_3
_geom_angle_site_symmetry_1
_geom_angle_site_symmetry_3
_geom_angle
N1 C1 H1A . . 109.5
N1 C1 H1B . . 109.5
H1A C1 H1B . . 109.5
N1 C1 H1C . . 109.5
H1A C1 H1C . . 109.5
H1B C1 H1C . . 109.5
C3 C2 C7 . . 121.5(4)
C3 C2 H2 . . 119.2
C7 C2 H2 . . 119.2
C4 C3 C2 . . 122.1(4)
C4 C3 H3 . . 118.9
C2 C3 H3 . . 118.9
C3 C4 C5 . . 117.4(4)
C3 C4 H4 . . 121.3
C5 C4 H4 . . 121.3
C6 C5 C4 . . 120.9(4)
C6 C5 H5 . . 119.6
C4 C5 H5 . . 119.6
C5 C6 C7 . . 123.2(4)
C5 C6 H6 . . 118.4
C7 C6 H6 . . 118.4
N1 C7 C6 . . 119.0(3)
N1 C7 C2 . . 126.2(4)
C6 C7 C2 . . 114.9(4)
N1 C7 Li1 . 2_666 46.3(2)
C6 C7 Li1 . 2_666 91.0(3)
C2 C7 Li1 . 2_666 134.9(3)
O1 C8 H8A . . 109.5
O1 C8 H8B . . 109.5
H8A C8 H8B . . 109.5
O1 C8 H8C . . 109.5
H8A C8 H8C . . 109.5
H8B C8 H8C . . 109.5
O1 C9 C10B . . 109.7(7)
O1 C9 C10A . . 108.0(7)
O1 C9 H9A . . 110.1
C10A C9 H9A . . 110.1
O1 C9 H9B . . 110.1
C10A C9 H9B . . 110.1
H9A C9 H9B . . 108.4
O2 C10A C9 . . 112.7(11)
O2 C10A Li1 . . 48.2(5)
C9 C10A Li1 . . 80.9(6)
O2 C10A H10A . . 109.1
C9 C10A H10A . . 109.1
Li1 C10A H10A . . 156.7
O2 C10A H10B . . 109.0
C9 C10A H10B . . 109.0
Li1 C10A H10B . . 87.6
H10A C10A H10B . . 107.8
O2 C10B C9 . . 109.5(9)
O2 C10B H10C . . 109.8
C9 C10B H10C . . 109.8
O2 C10B H10D . . 109.8
C9 C10B H10D . . 109.8
H10C C10B H10D . . 108.2
O2 C11 H11A . . 109.7
O2 C11 H11B . . 109.7
H11A C11 H11B . . 109.3
O2 C11 H11C . . 109.5
H11A C11 H11C . . 109.3
H11B C11 H11C . . 109.3
N1 Li1 O1 . . 123.9(4)
N1 Li1 O2 . . 115.3(4)
O1 Li1 O2 . . 81.5(3)
N1 Li1 N1 . 2_666 101.8(3)
O1 Li1 N1 . 2_666 112.0(3)
O2 Li1 N1 . 2_666 123.5(4)
N1 Li1 Li1 . 2_666 52.1(3)
O1 Li1 Li1 . 2_666 137.3(5)
O2 Li1 Li1 . 2_666 141.1(5)
N1 Li1 Li1 2_666 2_666 49.7(2)
N1 Li1 C10A . . 112.1(6)
O1 Li1 C10A . . 58.8(4)
O2 Li1 C10A . . 28.1(3)
N1 Li1 C10A 2_666 . 143.8(6)
Li1 Li1 C10A 2_666 . 160.5(6)
N1 Li1 C7 . 2_666 114.0(3)
O1 Li1 C7 . 2_666 117.0(3)
O2 Li1 C7 . 2_666 95.7(3)
N1 Li1 C7 2_666 2_666 28.22(15)
Li1 Li1 C7 2_666 2_666 66.8(3)
C10A Li1 C7 . 2_666 119.7(5)
C7 N1 C1 . . 114.7(3)
C7 N1 Li1 . . 121.1(3)
C1 N1 Li1 . . 117.3(3)
C7 N1 Li1 . 2_666 105.4(3)
C1 N1 Li1 . 2_666 112.7(3)
Li1 N1 Li1 . 2_666 78.2(3)
C8 O1 C9 . . 112.5(4)
C8 O1 Li1 . . 137.1(4)
C9 O1 Li1 . . 110.4(4)
C10A O2 C11 . . 119.4(13)
C11 O2 C10B . . 94.2(18)
C10A O2 Li1 . . 103.7(7)
C11 O2 Li1 . . 136.3(11)
C10B O2 Li1 . . 108.6(5)

loop_
_geom_bond_atom_site_label_1
_geom_bond_atom_site_label_2
_geom_bond_site_symmetry_2
_geom_bond_distance
C1 N1 . 1.451(5)
C1 H1A . 0.97
C1 H1B . 0.97
C1 H1C . 0.97
C2 C3 . 1.372(6)
C2 C7 . 1.412(6)
C2 H2 . 0.94
C3 C4 . 1.383(6)
C3 H3 . 0.94
C4 C5 . 1.391(6)
C4 H4 . 0.94
C5 C6 . 1.360(6)
C5 H5 . 0.94
C6 C7 . 1.410(6)
C6 H6 . 0.94
C7 N1 . 1.361(5)
C7 Li1 2_666 2.774(8)
C8 O1 . 1.384(6)
C8 H8A . 0.97
C8 H8B . 0.97
C8 H8C . 0.97
C9 O1 . 1.404(7)
C9 C10B . 1.484(16)
C9 C10A . 1.533(17)
C9 H9A . 0.98
C9 H9B . 0.98
C10A O2 . 1.294(13)
C10A Li1 . 2.667(15)
C10A H10A . 0.98
C10A H10B . 0.98
C10B O2 . 1.402(12)
C10B H10C . 0.98
C10B H10D . 0.98
C11 O2 . 1.238(11)
C11 H11A . 0.9711
C11 H11B . 0.9711
C11 H11C . 0.9711
Li1 N1 . 2.012(7)
Li1 O1 . 2.049(7)
Li1 O2 . 2.046(8)
Li1 N1 2_666 2.083(8)
Li1 Li1 2_666 2.584(14)
Li1 C7 2_666 2.774(8)
N1 Li1 2_666 2.083(8)

loop_
_geom_torsion_atom_site_label_1
_geom_torsion_atom_site_label_2
_geom_torsion_atom_site_label_3
_geom_torsion_atom_site_label_4
_geom_torsion_site_symmetry_1
_geom_torsion_site_symmetry_4
_geom_torsion
C7 C2 C3 C4 . . -0.8(7)
C2 C3 C4 C5 . . 0.2(7)
C3 C4 C5 C6 . . 0.2(7)
C4 C5 C6 C7 . . 0.1(7)
C5 C6 C7 N1 . . -180.0(4)
C5 C6 C7 C2 . . -0.6(7)
C5 C6 C7 Li1 . 2_666 141.3(4)
C3 C2 C7 N1 . . -179.8(4)
C3 C2 C7 C6 . . 0.9(6)
C3 C2 C7 Li1 . 2_666 -118.4(5)
O1 C9 C10A O2 . . 47.8(16)
C10B C9 C10A O2 . . -52.3(11)
O1 C9 C10A Li1 . . 10.8(7)
C10B C9 C10A Li1 . . -89.4(9)
O1 C9 C10B O2 . . -50.4(13)
C10A C9 C10B O2 . . 45.7(9)
C6 C7 N1 C1 . . 175.6(4)
C2 C7 N1 C1 . . -3.7(6)
Li1 C7 N1 C1 2_666 . -124.5(5)
C6 C7 N1 Li1 . . 25.5(6)
C2 C7 N1 Li1 . . -153.8(4)
Li1 C7 N1 Li1 2_666 . 85.4(4)
C6 C7 N1 Li1 . 2_666 -59.9(5)
C2 C7 N1 Li1 . 2_666 120.8(4)
C10B C9 O1 C8 . . -149.8(8)
C10A C9 O1 C8 . . 162.5(9)
C10B C9 O1 Li1 . . 32.9(9)
C10A C9 O1 Li1 . . -14.8(10)
C9 C10A O2 C11 . . 119.(2)
Li1 C10A O2 C11 . . 172.(2)
C9 C10A O2 C10B . . 50.1(12)
Li1 C10A O2 C10B . . 103.0(9)
C9 C10A O2 Li1 . . -52.9(14)
C9 C10B O2 C10A . . -50.9(12)
C9 C10B O2 C11 . . -176.1(16)
C9 C10B O2 Li1 . . 41.8(13)
